data_2231776
loop_
_publ_author_name
'Johnston, Dean H.'
'Crather, Heather M.'

_publ_section_title
;
 2,5-Dimethyl-1,3-dinitrobenzene
;
_journal_coeditor_code ZL2394
_journal_issue 9
_journal_name_full 'Acta Crystallographica Section E'
_journal_page_first o2276
_journal_page_last o2277
_journal_paper_doi 10.1107/S1600536811031424
_journal_volume 67
_journal_year 2011
_chemical_formula_iupac 'C8 H8 N2 O4'
_chemical_formula_moiety 'C8 H8 N2 O4'
_chemical_formula_sum 'C8 H8 N2 O4'
_chemical_formula_weight 196.16
_chemical_melting_point 398.40(10)
_chemical_name_common 2,6-dinitro-p-xylene
_chemical_name_systematic
;
2,5-Dimethyl-1,3-dinitrobenzene
;
_space_group_crystal_system monoclinic
_space_group_IT_number 14
_space_group_name_Hall '-P 2ybc'
_space_group_name_H-M_alt 'P 1 21/c 1'
_symmetry_cell_setting monoclinic
_symmetry_space_group_name_Hall '-P 2ybc'
_symmetry_space_group_name_H-M 'P 1 21/c 1'
_atom_sites_solution_hydrogens difmap
_atom_sites_solution_primary direct
_atom_sites_solution_secondary difmap
_audit_creation_method 'APEX2 v2011.4-1'
_cell_angle_alpha 90
_cell_angle_beta 91.963(6)
_cell_angle_gamma 90
_cell_formula_units_Z 4
_cell_length_a 12.582(3)
_cell_length_b 9.3868(17)
_cell_length_c 7.3565(14)
_cell_measurement_reflns_used 2569
_cell_measurement_temperature 200.(2)
_cell_measurement_theta_max 24.6966
_cell_measurement_theta_min 3.5161
_cell_volume 868.3(3)
_computing_cell_refinement 'SAINT (Bruker, 2009)'
_computing_data_collection 'GIS (Bruker, 2009)'
_computing_data_reduction 'SAINT (Bruker, 2009)'
_computing_molecular_graphics
;PLATON (Spek, 2009), Mercury (Macrae <i>et al.</i>, 2008) and
POV-Ray (Cason, 2004)
;
_computing_publication_material 'publCIF (Westrip, 2010)'
_computing_structure_refinement 'SHELXL97 (Sheldrick, 2008) and OLEX2 (Dolomanov <i>et al.</i>, 2009)'
_computing_structure_solution 'SHELXS97 (Sheldrick, 2008)'
_diffrn_ambient_temperature 200.(2)
_diffrn_detector_area_resol_mean 8.3330
_diffrn_measured_fraction_theta_full 0.997
_diffrn_measured_fraction_theta_max 0.997
_diffrn_measurement_device_type 'Bruker SMART X2S benchtop'
_diffrn_measurement_method \w
_diffrn_radiation_monochromator 'doubly curved silicon crystal'
_diffrn_radiation_source 'fine-focus sealed tube'
_diffrn_radiation_type MoK\a
_diffrn_radiation_wavelength 0.71073
_diffrn_reflns_av_R_equivalents 0.0426
_diffrn_reflns_av_sigmaI/netI 0.0305
_diffrn_reflns_limit_h_max 15
_diffrn_reflns_limit_h_min -14
_diffrn_reflns_limit_k_max 11
_diffrn_reflns_limit_k_min 0
_diffrn_reflns_limit_l_max 8
_diffrn_reflns_limit_l_min 0
_diffrn_reflns_number 2868
_diffrn_reflns_theta_full 25.09
_diffrn_reflns_theta_max 25.09
_diffrn_reflns_theta_min 2.71
_exptl_absorpt_coefficient_mu 0.123
_exptl_absorpt_correction_T_max 0.96
_exptl_absorpt_correction_T_min 0.76
_exptl_absorpt_correction_type multi-scan
_exptl_absorpt_process_details '(TWINABS; Bruker, 2009)'
_exptl_crystal_colour 'clear colourless'
_exptl_crystal_density_diffrn 1.501
_exptl_crystal_density_method 'not measured'
_exptl_crystal_description block
_exptl_crystal_F_000 408
_exptl_crystal_size_max 0.400
_exptl_crystal_size_mid 0.400
_exptl_crystal_size_min 0.300
_refine_diff_density_max 0.234
_refine_diff_density_min -0.153
_refine_ls_extinction_coef 0.019(4)
_refine_ls_extinction_method none
_refine_ls_goodness_of_fit_ref 1.041
_refine_ls_hydrogen_treatment constr
_refine_ls_matrix_type full
_refine_ls_number_parameters 132
_refine_ls_number_reflns 1540
_refine_ls_number_restraints 0
_refine_ls_restrained_S_all 1.041
_refine_ls_R_factor_all 0.0478
_refine_ls_R_factor_gt 0.0385
_refine_ls_shift/su_max 0.000
_refine_ls_shift/su_mean 0.000
_refine_ls_structure_factor_coef Fsqd
_refine_ls_weighting_details 'calc w=1/[\s^2^(Fo^2^)+(0.0667P)^2^+0.0091P] where P=(Fo^2^+2Fc^2^)/3'
_refine_ls_weighting_scheme calc
_refine_ls_wR_factor_gt 0.0982
_refine_ls_wR_factor_ref 0.1031
_reflns_number_gt 1307
_reflns_number_total 1540
_reflns_threshold_expression I>2\s(I)
_cod_data_source_file zl2394.cif
_cod_data_source_block I
_cod_original_sg_symbol_H-M 'P 21/c'
_cod_database_code 2231776
_cod_database_fobs_code 2231776

loop_
_space_group_symop_operation_xyz
'x, y, z'
'-x, y+1/2, -z+1/2'
'-x, -y, -z'
'x, -y-1/2, z-1/2'

loop_
_atom_site_type_symbol
_atom_site_label
_atom_site_fract_x
_atom_site_fract_y
_atom_site_fract_z
_atom_site_U_iso_or_equiv
_atom_site_adp_type
_atom_site_calc_flag
_atom_site_refinement_flags
_atom_site_occupancy
C C1 0.26217(13) 0.14793(18) 0.1233(2) 0.0281(4) Uani d . 1.0
C C2 0.16617(13) 0.22131(17) 0.1367(2) 0.0295(4) Uani d . 1.0
C C3 0.15567(13) 0.36737(19) 0.1375(2) 0.0323(4) Uani d . 1.0
H H3 0.0873 0.409 0.1472 0.039 Uiso calc R 1.0
C C4 0.24416(13) 0.45384(18) 0.1243(2) 0.0304(4) Uani d . 1.0
C C5 0.34132(13) 0.38694(17) 0.1104(2) 0.0302(4) Uani d . 1.0
H H5 0.4038 0.4426 0.0995 0.036 Uiso calc R 1.0
C C6 0.34884(11) 0.2402(2) 0.1123(2) 0.0279(4) Uani d . 1.0
C C7 0.26878(16) -0.01147(18) 0.1075(2) 0.0402(5) Uani d . 1.0
H H7A 0.2846 -0.0527 0.2278 0.06 Uiso calc R 1.0
H H7B 0.3253 -0.0369 0.0251 0.06 Uiso calc R 1.0
H H7C 0.2007 -0.0488 0.0594 0.06 Uiso calc R 1.0
C C8 0.23407(16) 0.61384(19) 0.1237(3) 0.0438(5) Uani d . 1.0
H H8A 0.1999 0.6449 0.0087 0.066 Uiso calc PR 0.616(19)
H H8B 0.3049 0.6568 0.1369 0.066 Uiso calc PR 0.616(19)
H H8C 0.1908 0.6439 0.2252 0.066 Uiso calc PR 0.616(19)
H H8D 0.2639 0.6521 0.2385 0.066 Uiso calc PR 0.384(19)
H H8E 0.1589 0.6403 0.1103 0.066 Uiso calc PR 0.384(19)
H H8F 0.273 0.6532 0.022 0.066 Uiso calc PR 0.384(19)
N N1 0.06685(12) 0.14007(19) 0.1519(2) 0.0426(4) Uani d . 1.0
N N2 0.45679(12) 0.18168(17) 0.1043(2) 0.0400(4) Uani d . 1.0
O O1 0.06653(12) 0.03920(18) 0.25790(19) 0.0589(5) Uani d . 1.0
O O2 -0.00966(11) 0.17884(17) 0.0609(2) 0.0687(5) Uani d . 1.0
O O3 0.47671(12) 0.07044(16) 0.18286(19) 0.0563(4) Uani d . 1.0
O O4 0.52229(10) 0.2493(2) 0.0219(3) 0.0705(5) Uani d . 1.0

loop_
_atom_site_aniso_label
_atom_site_aniso_U_11
_atom_site_aniso_U_22
_atom_site_aniso_U_33
_atom_site_aniso_U_12
_atom_site_aniso_U_13
_atom_site_aniso_U_23
C1 0.0337(9) 0.0284(9) 0.0222(8) -0.0015(7) 0.0018(7) -0.0006(7)
C2 0.0270(8) 0.0312(10) 0.0305(9) -0.0052(7) 0.0026(7) -0.0034(7)
C3 0.0273(9) 0.0355(10) 0.0344(10) 0.0063(7) 0.0022(8) -0.0045(8)
C4 0.0352(9) 0.0270(9) 0.0292(8) 0.0021(7) 0.0029(7) -0.0014(7)
C5 0.0290(8) 0.0307(9) 0.0311(9) -0.0044(7) 0.0018(7) 0.0002(8)
C6 0.0242(8) 0.0317(9) 0.0278(9) 0.0046(8) -0.0004(7) -0.0007(7)
C7 0.0518(10) 0.0267(10) 0.0424(10) 0.0015(8) 0.0063(9) -0.0010(8)
C8 0.0549(11) 0.0266(10) 0.0503(11) 0.0042(8) 0.0053(10) 0.0001(9)
N1 0.0316(9) 0.0459(10) 0.0506(10) -0.0103(7) 0.0078(8) -0.0142(9)
N2 0.0302(8) 0.0434(10) 0.0462(10) 0.0080(7) -0.0006(8) -0.0023(8)
O1 0.0573(9) 0.0583(10) 0.0621(9) -0.0275(7) 0.0170(8) 0.0006(8)
O2 0.0321(8) 0.0726(11) 0.1003(13) -0.0080(7) -0.0140(9) -0.0069(10)
O3 0.0478(9) 0.0547(10) 0.0655(9) 0.0192(7) -0.0093(7) 0.0075(8)
O4 0.0345(7) 0.0712(10) 0.1076(13) 0.0074(8) 0.0281(9) 0.0149(11)

loop_
_atom_type_symbol
_atom_type_description
_atom_type_scat_dispersion_real
_atom_type_scat_dispersion_imag
_atom_type_scat_source
C C 0.0033 0.0016 'International Tables Vol C Tables 4.2.6.8 and 6.1.1.4'
H H 0.0000 0.0000 'International Tables Vol C Tables 4.2.6.8 and 6.1.1.4'
N N 0.0061 0.0033 'International Tables Vol C Tables 4.2.6.8 and 6.1.1.4'
O O 0.0106 0.0060 'International Tables Vol C Tables 4.2.6.8 and 6.1.1.4'

loop_
_geom_angle_atom_site_label_1
_geom_angle_atom_site_label_2
_geom_angle_atom_site_label_3
_geom_angle
C2 C1 C6 112.13(15)
C2 C1 C7 123.13(15)
C6 C1 C7 124.56(15)
C3 C2 C1 125.06(15)
C3 C2 N1 115.70(15)
C1 C2 N1 119.24(15)
C2 C3 C4 120.39(15)
C2 C3 H3 119.8
C4 C3 H3 119.8
C5 C4 C3 117.05(15)
C5 C4 C8 121.84(15)
C3 C4 C8 121.11(15)
C6 C5 C4 120.89(15)
C6 C5 H5 119.6
C4 C5 H5 119.6
C5 C6 C1 124.46(15)
C5 C6 N2 115.87(15)
C1 C6 N2 119.67(15)
C1 C7 H7A 109.5
C1 C7 H7B 109.5
H7A C7 H7B 109.5
C1 C7 H7C 109.5
H7A C7 H7C 109.5
H7B C7 H7C 109.5
C4 C8 H8A 109.5
C4 C8 H8B 109.5
H8A C8 H8B 109.5
C4 C8 H8C 109.5
H8A C8 H8C 109.5
H8B C8 H8C 109.5
C4 C8 H8D 109.5
H8A C8 H8D 141.1
H8B C8 H8D 56.3
H8C C8 H8D 56.3
C4 C8 H8E 109.5
H8A C8 H8E 56.3
H8B C8 H8E 141.1
H8C C8 H8E 56.3
H8D C8 H8E 109.5
C4 C8 H8F 109.5
H8A C8 H8F 56.3
H8B C8 H8F 56.3
H8C C8 H8F 141.1
H8D C8 H8F 109.5
H8E C8 H8F 109.5
O2 N1 O1 124.35(16)
O2 N1 C2 117.61(17)
O1 N1 C2 118.03(15)
O3 N2 O4 123.52(15)
O3 N2 C6 118.60(16)
O4 N2 C6 117.87(15)

loop_
_geom_bond_atom_site_label_1
_geom_bond_atom_site_label_2
_geom_bond_distance
C1 C2 1.397(2)
C1 C6 1.397(2)
C1 C7 1.503(2)
C2 C3 1.377(3)
C2 N1 1.471(2)
C3 C4 1.384(2)
C3 H3 0.95
C4 C5 1.381(2)
C4 C8 1.507(2)
C5 C6 1.380(2)
C5 H5 0.95
C6 N2 1.468(2)
C7 H7A 0.98
C7 H7B 0.98
C7 H7C 0.98
C8 H8A 0.98
C8 H8B 0.98
C8 H8C 0.98
C8 H8D 0.98
C8 H8E 0.98
C8 H8F 0.98
N1 O2 1.210(2)
N1 O1 1.227(2)
N2 O3 1.2154(19)
N2 O4 1.218(2)

loop_
_geom_hbond_atom_site_label_D
_geom_hbond_atom_site_label_H
_geom_hbond_atom_site_label_A
_geom_hbond_site_symmetry_A
_geom_hbond_distance_DH
_geom_hbond_distance_HA
_geom_hbond_distance_DA
_geom_hbond_angle_DHA
C3 H3 O1 2 0.95 2.41 3.340(2) 165.4
C5 H5 O3 2_655 0.95 2.47 3.207(2) 134.4

loop_
_geom_torsion_atom_site_label_1
_geom_torsion_atom_site_label_2
_geom_torsion_atom_site_label_3
_geom_torsion_atom_site_label_4
_geom_torsion
C6 C1 C2 C3 0.6(2)
C7 C1 C2 C3 -174.82(17)
C6 C1 C2 N1 -179.20(14)
C7 C1 C2 N1 5.4(2)
C1 C2 C3 C4 0.1(3)
N1 C2 C3 C4 179.84(15)
C2 C3 C4 C5 0.0(2)
C2 C3 C4 C8 179.58(16)
C3 C4 C5 C6 -0.8(2)
C8 C4 C5 C6 179.64(16)
C4 C5 C6 C1 1.6(3)
C4 C5 C6 N2 -177.55(14)
C2 C1 C6 C5 -1.4(2)
C7 C1 C6 C5 173.92(17)
C2 C1 C6 N2 177.72(14)
C7 C1 C6 N2 -7.0(2)
C3 C2 N1 O2 44.2(2)
C1 C2 N1 O2 -136.03(18)
C3 C2 N1 O1 -134.69(17)
C1 C2 N1 O1 45.1(2)
C5 C6 N2 O3 147.42(16)
C1 C6 N2 O3 -31.8(2)
C5 C6 N2 O4 -31.1(2)
C1 C6 N2 O4 149.73(18)
